data_7228860
loop_
_publ_author_name
'Frampton, Christopher Stephen'
'Gall, James H.'
'MacNicol, David D.'

_publ_section_title
;
 Total CCl4 guest alignment in a quasiracemic clathrate closely related to
 Dianin&#x2019;s compound
;
_journal_name_full CrystEngComm
_journal_paper_doi 10.1039/C7CE01275F
_journal_year 2017
_chemical_absolute_configuration ad
_chemical_formula_moiety '6(C17 H18 O2),C Cl4'
_chemical_formula_sum 'C103 H108 Cl4 O12'
_chemical_formula_weight 1679.69
_chemical_name_common 'JACQ02 Quasiracemate, 2R,4R AND 2R,4S nor methyl analogues0.33 Tetrachloromethane solvate'
_chemical_name_systematic
'2R,4R-4-p-hydroxyphenyl-2,4-dimethylchroman,2R,4S-4-p-hydroxyphenyl-2,4-dimethylchroman.0.33 Tetrachloromethane solvate'
_space_group_crystal_system trigonal
_space_group_IT_number 146
_space_group_name_Hall 'R 3'
_space_group_name_H-M_alt 'R 3 :H'
_symmetry_space_group_name_Hall 'R 3'
_symmetry_space_group_name_H-M 'R 3 :H'
_atom_sites_solution_hydrogens geom
_audit_creation_method SHELXL-2014/6
_audit_update_record
;
2017-04-03 deposited with the CCDC.
2017-08-07 downloaded from the CCDC.
;
_cell_angle_alpha 90
_cell_angle_beta 90
_cell_angle_gamma 120
_cell_formula_units_Z 3
_cell_length_a 26.3307(3)
_cell_length_b 26.3307(3)
_cell_length_c 11.1874(3)
_cell_measurement_reflns_used 10075
_cell_measurement_temperature 100(1)
_cell_measurement_theta_max 76.0617
_cell_measurement_theta_min 3.3542
_cell_volume 6717.1(2)
_computing_cell_refinement
;
CrysAlisPro, Agilent Technologies,
Version 1.171.34.46 (release 25-11-2010 CrysAlis171 .NET)
(compiled Nov 25 2010,17:55:46)
;
_computing_data_collection
;
CrysAlisPro, Agilent Technologies,
Version 1.171.34.46 (release 25-11-2010 CrysAlis171 .NET)
(compiled Nov 25 2010,17:55:46)
;
_computing_data_reduction
;
CrysAlisPro, Agilent Technologies,
Version 1.171.34.46 (release 25-11-2010 CrysAlis171 .NET)
(compiled Nov 25 2010,17:55:46)
;
_computing_molecular_graphics
;
SHELXTL (Sheldrick, 2001), <i>Mercury CSD 3.5.1</i> (Macrae <i>et al</i>., 2008)
;
_computing_publication_material
;
SHELXTL (Sheldrick, 2001), <i>Mercury CSD 3.5.1</i> (Macrae <i>et al</i>., 2008)
;
_computing_structure_refinement 'SHELXL-2014/6 (Sheldrick, 2014)'
_computing_structure_solution 'SHELXTL (Sheldrick, 2001)'
_diffrn_ambient_temperature 100(1)
_diffrn_detector_area_resol_mean 10.5598
_diffrn_measured_fraction_theta_full 1.000
_diffrn_measured_fraction_theta_max 1.000
_diffrn_measurement_device_type 'SuperNova, Dual, Cu at zero, Atlas'
_diffrn_measurement_method '\w scans'
_diffrn_radiation_monochromator mirror
_diffrn_radiation_source 'SuperNova (Cu) X-ray Source'
_diffrn_radiation_type CuK\a
_diffrn_radiation_wavelength 1.54178
_diffrn_reflns_av_R_equivalents 0.0168
_diffrn_reflns_av_unetI/netI 0.0166
_diffrn_reflns_Laue_measured_fraction_full 1.000
_diffrn_reflns_Laue_measured_fraction_max 1.000
_diffrn_reflns_limit_h_max 32
_diffrn_reflns_limit_h_min -26
_diffrn_reflns_limit_k_max 31
_diffrn_reflns_limit_k_min -32
_diffrn_reflns_limit_l_max 13
_diffrn_reflns_limit_l_min -13
_diffrn_reflns_number 15436
_diffrn_reflns_point_group_measured_fraction_full 0.968
_diffrn_reflns_point_group_measured_fraction_max 0.966
_diffrn_reflns_theta_full 67.679
_diffrn_reflns_theta_max 74.495
_diffrn_reflns_theta_min 3.357
_exptl_absorpt_coefficient_mu 1.694
_exptl_absorpt_correction_T_max 1.00000
_exptl_absorpt_correction_T_min 0.72099
_exptl_absorpt_correction_type multi-scan
_exptl_absorpt_process_details
;
CrysAlisPro, Agilent Technologies,
Version 1.171.34.46 (release 25-11-2010 CrysAlis171 .NET)
(compiled Nov 25 2010,17:55:46)
Empirical absorption correction using spherical harmonics, 
implemented in SCALE3 ABSPACK scaling algorithm.
;
_exptl_crystal_colour Colourless
_exptl_crystal_density_diffrn 1.246
_exptl_crystal_description Prism
_exptl_crystal_F_000 2670
_exptl_crystal_size_max 0.500
_exptl_crystal_size_mid 0.450
_exptl_crystal_size_min 0.450
_refine_diff_density_max 0.900
_refine_diff_density_min -0.477
_refine_diff_density_rms 0.056
_refine_ls_abs_structure_details
;
 Flack x determined using 2783 quotients [(I+)-(I-)]/[(I+)+(I-)]
 (Parsons, Flack and Wagner, Acta Cryst. B69 (2013) 249-259).
;
_refine_ls_abs_structure_Flack 0.037(10)
_refine_ls_extinction_method none
_refine_ls_goodness_of_fit_ref 1.061
_refine_ls_hydrogen_treatment constr
_refine_ls_matrix_type full
_refine_ls_number_parameters 364
_refine_ls_number_reflns 5891
_refine_ls_number_restraints 5
_refine_ls_restrained_S_all 1.075
_refine_ls_R_factor_all 0.0493
_refine_ls_R_factor_gt 0.0489
_refine_ls_shift/su_max 0.001
_refine_ls_shift/su_mean 0.000
_refine_ls_structure_factor_coef Fsqd
_refine_ls_weighting_details 'w=1/[\s^2^(Fo^2^)+(0.0850P)^2^+9.5000P] where P=(Fo^2^+2Fc^2^)/3'
_refine_ls_weighting_scheme calc
_refine_ls_wR_factor_gt 0.1353
_refine_ls_wR_factor_ref 0.1363
_reflns_Friedel_coverage 0.932
_reflns_Friedel_fraction_full 0.937
_reflns_Friedel_fraction_max 0.932
_reflns_number_gt 5838
_reflns_number_total 5891
_reflns_threshold_expression 'I > 2\s(I)'
_cod_data_source_file c7ce01275f2.cif
_cod_data_source_block p11028
_cod_database_code 7228860
_shelx_space_group_comment
;
The symmetry employed for this shelxl refinement is uniquely defined
by the following loop, which should always be used as a source of
symmetry information in preference to the above space-group names.
They are only intended as comments.
;
_shelx_estimated_absorpt_t_min 0.485
_shelx_estimated_absorpt_t_max 0.516
_shelxl_version_number 2014/6

loop_
_space_group_symop_operation_xyz
'x, y, z'
'-y, x-y, z'
'-x+y, -x, z'
'x+2/3, y+1/3, z+1/3'
'-y+2/3, x-y+1/3, z+1/3'
'-x+y+2/3, -x+1/3, z+1/3'
'x+1/3, y+2/3, z+2/3'
'-y+1/3, x-y+2/3, z+2/3'
'-x+y+1/3, -x+2/3, z+2/3'

loop_
_atom_site_label
_atom_site_type_symbol
_atom_site_fract_x
_atom_site_fract_y
_atom_site_fract_z
_atom_site_U_iso_or_equiv
_atom_site_adp_type
_atom_site_occupancy
_atom_site_site_symmetry_order
_atom_site_calc_flag
_atom_site_refinement_flags_posn
_atom_site_refinement_flags_adp
_atom_site_refinement_flags_occupancy
_atom_site_disorder_assembly
_atom_site_disorder_group
O1A O 0.08579(10) 0.26510(10) -0.3337(2) 0.0214(4) Uani 1 1 d . . . . .
O2A O 0.06513(12) 0.11793(10) 0.2858(2) 0.0292(5) Uani 1 1 d . . . . .
H2A H 0.0825 0.0984 0.2868 0.035 Uiso 1 1 calc R U . . .
C2A C 0.13507(13) 0.25521(14) -0.3330(3) 0.0224(6) Uani 1 1 d . . . . .
H2B H 0.1720 0.2931 -0.3482 0.027 Uiso 1 1 calc R U . . .
C3A C 0.13855(13) 0.23171(13) -0.2121(3) 0.0213(6) Uani 1 1 d . . . . .
H3AA H 0.1703 0.2220 -0.2132 0.026 Uiso 1 1 calc R U . . .
H3AB H 0.1012 0.1951 -0.1961 0.026 Uiso 1 1 calc R U . . .
C4A C 0.15036(13) 0.27611(13) -0.1096(3) 0.0184(6) Uani 1 1 d . . . . .
C5A C 0.11635(12) 0.30823(13) -0.1350(3) 0.0174(6) Uani 1 1 d . . . . .
C6A C 0.11634(13) 0.34779(14) -0.0528(3) 0.0206(6) Uani 1 1 d . . . . .
H6AA H 0.1376 0.3548 0.0197 0.025 Uiso 1 1 calc R U . . .
C7A C 0.08595(14) 0.37737(14) -0.0739(3) 0.0227(6) Uani 1 1 d . . . . .
H7AA H 0.0866 0.4043 -0.0166 0.027 Uiso 1 1 calc R U . . .
C8A C 0.05449(14) 0.36725(14) -0.1797(3) 0.0217(6) Uani 1 1 d . . . . .
H8AA H 0.0323 0.3862 -0.1935 0.026 Uiso 1 1 calc R U . . .
C9A C 0.05551(13) 0.32968(13) -0.2645(3) 0.0200(6) Uani 1 1 d . . . . .
H9AA H 0.0351 0.3237 -0.3378 0.024 Uiso 1 1 calc R U . . .
C10A C 0.08659(12) 0.30057(12) -0.2425(3) 0.0172(6) Uani 1 1 d . . . . .
C11A C 0.12983(13) 0.23926(13) 0.0044(3) 0.0180(6) Uani 1 1 d . . . . .
C12A C 0.07539(14) 0.22143(14) 0.0563(3) 0.0209(6) Uani 1 1 d . . . . .
H12A H 0.0520 0.2366 0.0260 0.025 Uiso 1 1 calc R U . . .
C13A C 0.05424(14) 0.18205(14) 0.1512(3) 0.0224(6) Uani 1 1 d . . . . .
H13A H 0.0174 0.1715 0.1862 0.027 Uiso 1 1 calc R U . . .
C14A C 0.08711(14) 0.15828(13) 0.1942(3) 0.0200(6) Uani 1 1 d . . . . .
C15A C 0.14191(14) 0.17503(14) 0.1448(3) 0.0210(6) Uani 1 1 d . . . . .
H15A H 0.1649 0.1594 0.1751 0.025 Uiso 1 1 calc R U . . .
C16A C 0.16242(14) 0.21475(14) 0.0510(3) 0.0211(6) Uani 1 1 d . . . . .
H16A H 0.1996 0.2257 0.0171 0.025 Uiso 1 1 calc R U . . .
C17A C 0.21571(13) 0.32247(14) -0.1041(3) 0.0242(7) Uani 1 1 d . . . . .
H17A H 0.2234 0.3464 -0.0320 0.036 Uiso 1 1 calc R U . . .
H17B H 0.2263 0.3477 -0.1749 0.036 Uiso 1 1 calc R U . . .
H17C H 0.2391 0.3030 -0.1020 0.036 Uiso 1 1 calc R U . . .
C18A C 0.12531(16) 0.21293(16) -0.4327(3) 0.0290(7) Uani 1 1 d . . . . .
H18A H 0.1211 0.2291 -0.5084 0.044 Uiso 1 1 calc R U . . .
H18B H 0.0896 0.1755 -0.4169 0.044 Uiso 1 1 calc R U . . .
H18C H 0.1589 0.2066 -0.4377 0.044 Uiso 1 1 calc R U . . .
O1B O -0.17681(10) 0.08304(10) 0.9085(2) 0.0233(5) Uani 1 1 d . . . . .
O2B O -0.05149(12) 0.06491(12) 0.3236(2) 0.0303(5) Uani 1 1 d . . . . .
H2C H -0.0149 0.0852 0.3167 0.036 Uiso 1 1 calc R U . . .
C2B C -0.11646(13) 0.10621(13) 0.8710(3) 0.0230(6) Uani 1 1 d . . . . .
H2D H -0.1142 0.0786 0.8129 0.028 Uiso 1 1 calc R U . . .
C3B C -0.09481(13) 0.16521(13) 0.8120(3) 0.0210(6) Uani 1 1 d . . . . .
H3C H -0.0526 0.1827 0.7932 0.025 Uiso 1 1 calc R U . . .
H3D H -0.0993 0.1917 0.8684 0.025 Uiso 1 1 calc R U . . .
C4B C -0.12866(13) 0.15998(13) 0.6968(3) 0.0182(6) Uani 1 1 d . . . . .
C5B C -0.19406(13) 0.12087(12) 0.7238(3) 0.0180(6) Uani 1 1 d . . . . .
C6B C -0.23664(14) 0.11955(13) 0.6467(3) 0.0206(6) Uani 1 1 d . . . . .
H6B H -0.2243 0.1431 0.5766 0.025 Uiso 1 1 calc R U . . .
C7B C -0.29626(14) 0.08492(14) 0.6693(3) 0.0241(6) Uani 1 1 d . . . . .
H7B H -0.3243 0.0838 0.6142 0.029 Uiso 1 1 calc R U . . .
C8B C -0.31435(13) 0.05199(14) 0.7738(3) 0.0232(6) Uani 1 1 d . . . . .
H8B H -0.3550 0.0288 0.7912 0.028 Uiso 1 1 calc R U . . .
C9B C -0.27349(14) 0.05279(13) 0.8525(3) 0.0224(6) Uani 1 1 d . . . . .
H9B H -0.2861 0.0308 0.9245 0.027 Uiso 1 1 calc R U . . .
C10B C -0.21356(14) 0.08604(13) 0.8263(3) 0.0200(6) Uani 1 1 d . . . . .
C11B C -0.10908(13) 0.13397(13) 0.5954(3) 0.0174(6) Uani 1 1 d . . . . .
C12B C -0.05063(13) 0.16397(14) 0.5562(3) 0.0216(6) Uani 1 1 d . . . . .
H12B H -0.0237 0.2004 0.5921 0.026 Uiso 1 1 calc R U . . .
C13B C -0.03148(14) 0.14136(14) 0.4660(3) 0.0234(6) Uani 1 1 d . . . . .
H13B H 0.0083 0.1623 0.4410 0.028 Uiso 1 1 calc R U . . .
C14B C -0.07014(14) 0.08847(14) 0.4123(3) 0.0205(6) Uani 1 1 d . . . . .
C15B C -0.12809(14) 0.05837(14) 0.4479(3) 0.0229(6) Uani 1 1 d . . . . .
H15B H -0.1549 0.0225 0.4103 0.027 Uiso 1 1 calc R U . . .
C16B C -0.14700(14) 0.08087(13) 0.5393(3) 0.0206(6) Uani 1 1 d . . . . .
H16B H -0.1868 0.0595 0.5641 0.025 Uiso 1 1 calc R U . . .
C17B C -0.11585(14) 0.22179(13) 0.6615(3) 0.0234(6) Uani 1 1 d . . . . .
H17D H -0.1287 0.2381 0.7257 0.035 Uiso 1 1 calc R U . . .
H17E H -0.1370 0.2195 0.5878 0.035 Uiso 1 1 calc R U . . .
H17F H -0.0736 0.2472 0.6484 0.035 Uiso 1 1 calc R U . . .
C18B C -0.08201(16) 0.11014(18) 0.9829(4) 0.0358(8) Uani 1 1 d . . . . .
H18D H -0.0969 0.0708 1.0163 0.054 Uiso 1 1 calc R U . . .
H18E H -0.0865 0.1351 1.0419 0.054 Uiso 1 1 calc R U . . .
H18F H -0.0404 0.1270 0.9626 0.054 Uiso 1 1 calc R U . . .
Cl1A Cl -0.02659(13) 0.04580(14) 0.6797(4) 0.1041(8) Uani 0.707(4) 1 d D . P A 1
Cl2A Cl 0.0000 0.0000 0.8713(13) 0.350(8) Uani 0.707(4) 3 d DS T P A 1
C1A C 0.0000 0.0000 0.7300(17) 0.350(8) Uani 0.707(4) 3 d DS T P A 1
Cl1B Cl 0.0234(3) -0.0467(3) 0.9082(9) 0.1041(8) Uani 0.293(4) 1 d D . P A 2
Cl2B Cl 0.0000 0.0000 0.7300(17) 0.350(8) Uani 0.293(4) 3 d DS T P A 2
C1B C 0.0000 0.0000 0.8713(13) 0.350(8) Uani 0.293(4) 3 d DS T P A 2

loop_
_atom_site_aniso_label
_atom_site_aniso_U_11
_atom_site_aniso_U_22
_atom_site_aniso_U_33
_atom_site_aniso_U_23
_atom_site_aniso_U_13
_atom_site_aniso_U_12
O1A 0.0213(10) 0.0235(11) 0.0211(11) -0.0025(8) -0.0017(8) 0.0126(9)
O2A 0.0374(14) 0.0231(11) 0.0245(12) 0.0051(9) -0.0003(10) 0.0132(10)
C2A 0.0207(14) 0.0250(14) 0.0244(15) 0.0008(12) 0.0030(11) 0.0136(12)
C3A 0.0234(14) 0.0237(14) 0.0208(14) 0.0007(11) 0.0028(11) 0.0149(12)
C4A 0.0151(13) 0.0213(13) 0.0219(15) 0.0009(11) 0.0007(10) 0.0115(11)
C5A 0.0140(12) 0.0168(13) 0.0215(14) 0.0046(10) 0.0054(10) 0.0079(11)
C6A 0.0198(14) 0.0216(14) 0.0209(15) 0.0011(11) 0.0000(11) 0.0107(12)
C7A 0.0227(15) 0.0203(14) 0.0261(16) -0.0003(12) 0.0044(12) 0.0116(12)
C8A 0.0195(14) 0.0184(14) 0.0292(16) 0.0052(12) 0.0030(12) 0.0109(12)
C9A 0.0153(13) 0.0222(14) 0.0220(15) 0.0036(11) 0.0006(11) 0.0089(11)
C10A 0.0132(13) 0.0152(12) 0.0214(15) 0.0012(10) 0.0026(10) 0.0057(11)
C11A 0.0182(13) 0.0176(14) 0.0193(14) -0.0014(11) -0.0005(11) 0.0097(11)
C12A 0.0185(14) 0.0208(14) 0.0264(16) 0.0010(11) -0.0006(11) 0.0121(12)
C13A 0.0167(14) 0.0229(15) 0.0261(15) 0.0006(12) -0.0001(11) 0.0087(12)
C14A 0.0225(14) 0.0184(14) 0.0178(14) -0.0014(11) -0.0012(11) 0.0092(12)
C15A 0.0229(15) 0.0238(14) 0.0214(15) -0.0013(11) -0.0024(11) 0.0154(12)
C16A 0.0185(14) 0.0274(15) 0.0213(15) -0.0015(12) 0.0014(11) 0.0144(12)
C17A 0.0166(14) 0.0256(15) 0.0304(17) 0.0048(12) 0.0025(11) 0.0106(12)
C18A 0.0356(18) 0.0315(17) 0.0260(16) -0.0010(13) 0.0023(13) 0.0212(15)
O1B 0.0212(11) 0.0220(10) 0.0248(11) 0.0051(8) 0.0011(8) 0.0093(9)
O2B 0.0365(13) 0.0350(13) 0.0279(12) -0.0002(10) 0.0077(10) 0.0242(12)
C2B 0.0193(14) 0.0226(14) 0.0240(15) 0.0019(12) -0.0008(11) 0.0082(12)
C3B 0.0180(13) 0.0184(14) 0.0205(14) -0.0026(10) -0.0033(11) 0.0046(11)
C4B 0.0182(14) 0.0150(13) 0.0181(14) -0.0001(10) -0.0005(10) 0.0058(11)
C5B 0.0184(14) 0.0143(12) 0.0201(15) -0.0022(10) 0.0022(11) 0.0073(11)
C6B 0.0212(15) 0.0188(14) 0.0218(15) -0.0022(11) 0.0004(11) 0.0099(12)
C7B 0.0178(14) 0.0241(15) 0.0293(17) -0.0042(12) -0.0013(12) 0.0099(13)
C8B 0.0170(14) 0.0178(14) 0.0327(17) -0.0035(12) 0.0056(12) 0.0071(12)
C9B 0.0234(15) 0.0161(13) 0.0279(16) 0.0010(11) 0.0077(12) 0.0099(12)
C10B 0.0215(15) 0.0149(13) 0.0228(15) -0.0026(11) 0.0010(11) 0.0084(11)
C11B 0.0171(13) 0.0159(13) 0.0168(13) 0.0023(10) -0.0012(10) 0.0065(11)
C12B 0.0168(14) 0.0203(14) 0.0244(16) -0.0008(12) 0.0004(11) 0.0066(12)
C13B 0.0163(13) 0.0239(15) 0.0274(16) 0.0027(12) 0.0036(11) 0.0082(12)
C14B 0.0237(15) 0.0214(14) 0.0202(15) 0.0029(11) 0.0033(11) 0.0141(12)
C15B 0.0227(15) 0.0187(14) 0.0225(15) -0.0017(11) 0.0016(12) 0.0069(12)
C16B 0.0184(14) 0.0186(14) 0.0207(15) 0.0009(11) 0.0034(11) 0.0062(11)
C17B 0.0234(14) 0.0131(13) 0.0315(17) 0.0037(11) 0.0040(12) 0.0075(11)
C18B 0.0306(18) 0.040(2) 0.0324(19) 0.0101(15) -0.0059(14) 0.0140(15)
Cl1A 0.0879(14) 0.0907(14) 0.159(2) 0.0220(15) 0.0125(14) 0.0633(13)
Cl2A 0.451(13) 0.451(13) 0.148(7) 0.000 0.000 0.225(7)
C1A 0.451(13) 0.451(13) 0.148(7) 0.000 0.000 0.225(7)
Cl1B 0.0879(14) 0.0907(14) 0.159(2) 0.0220(15) 0.0125(14) 0.0633(13)
Cl2B 0.451(13) 0.451(13) 0.148(7) 0.000 0.000 0.225(7)
C1B 0.451(13) 0.451(13) 0.148(7) 0.000 0.000 0.225(7)

loop_
_atom_type_symbol
_atom_type_description
_atom_type_scat_dispersion_real
_atom_type_scat_dispersion_imag
_atom_type_scat_source
C C 0.0181 0.0091 'International Tables Vol C Tables 4.2.6.8 and 6.1.1.4'
H H 0.0000 0.0000 'International Tables Vol C Tables 4.2.6.8 and 6.1.1.4'
O O 0.0492 0.0322 'International Tables Vol C Tables 4.2.6.8 and 6.1.1.4'
Cl Cl 0.3639 0.7018 'International Tables Vol C Tables 4.2.6.8 and 6.1.1.4'

loop_
_geom_angle_atom_site_label_1
_geom_angle_atom_site_label_2
_geom_angle_atom_site_label_3
_geom_angle
_geom_angle_site_symmetry_1
_geom_angle_site_symmetry_3
C10A O1A C2A 114.1(2) . .
C14A O2A H2A 109.5 . .
O1A C2A C18A 107.0(3) . .
O1A C2A C3A 108.8(2) . .
C18A C2A C3A 112.6(3) . .
O1A C2A H2B 109.5 . .
C18A C2A H2B 109.5 . .
C3A C2A H2B 109.5 . .
C2A C3A C4A 112.5(2) . .
C2A C3A H3AA 109.1 . .
C4A C3A H3AA 109.1 . .
C2A C3A H3AB 109.1 . .
C4A C3A H3AB 109.1 . .
H3AA C3A H3AB 107.8 . .
C11A C4A C17A 111.9(2) . .
C11A C4A C5A 112.7(2) . .
C17A C4A C5A 107.5(2) . .
C11A C4A C3A 105.3(2) . .
C17A C4A C3A 110.5(2) . .
C5A C4A C3A 109.0(2) . .
C6A C5A C10A 118.0(3) . .
C6A C5A C4A 120.6(3) . .
C10A C5A C4A 121.4(3) . .
C7A C6A C5A 121.6(3) . .
C7A C6A H6AA 119.2 . .
C5A C6A H6AA 119.2 . .
C6A C7A C8A 119.5(3) . .
C6A C7A H7AA 120.2 . .
C8A C7A H7AA 120.2 . .
C9A C8A C7A 119.9(3) . .
C9A C8A H8AA 120.0 . .
C7A C8A H8AA 120.0 . .
C8A C9A C10A 119.9(3) . .
C8A C9A H9AA 120.0 . .
C10A C9A H9AA 120.0 . .
O1A C10A C5A 123.7(3) . .
O1A C10A C9A 115.3(3) . .
C5A C10A C9A 121.0(3) . .
C12A C11A C16A 116.9(3) . .
C12A C11A C4A 122.7(3) . .
C16A C11A C4A 119.8(3) . .
C13A C12A C11A 122.0(3) . .
C13A C12A H12A 119.0 . .
C11A C12A H12A 119.0 . .
C14A C13A C12A 119.7(3) . .
C14A C13A H13A 120.2 . .
C12A C13A H13A 120.2 . .
O2A C14A C13A 119.4(3) . .
O2A C14A C15A 120.5(3) . .
C13A C14A C15A 120.1(3) . .
C16A C15A C14A 119.3(3) . .
C16A C15A H15A 120.3 . .
C14A C15A H15A 120.3 . .
C15A C16A C11A 122.0(3) . .
C15A C16A H16A 119.0 . .
C11A C16A H16A 119.0 . .
C4A C17A H17A 109.5 . .
C4A C17A H17B 109.5 . .
H17A C17A H17B 109.5 . .
C4A C17A H17C 109.5 . .
H17A C17A H17C 109.5 . .
H17B C17A H17C 109.5 . .
C2A C18A H18A 109.5 . .
C2A C18A H18B 109.5 . .
H18A C18A H18B 109.5 . .
C2A C18A H18C 109.5 . .
H18A C18A H18C 109.5 . .
H18B C18A H18C 109.5 . .
C10B O1B C2B 116.1(2) . .
C14B O2B H2C 109.5 . .
O1B C2B C3B 109.2(2) . .
O1B C2B C18B 106.4(3) . .
C3B C2B C18B 112.6(3) . .
O1B C2B H2D 109.5 . .
C3B C2B H2D 109.5 . .
C18B C2B H2D 109.5 . .
C2B C3B C4B 111.8(2) . .
C2B C3B H3C 109.3 . .
C4B C3B H3C 109.3 . .
C2B C3B H3D 109.3 . .
C4B C3B H3D 109.3 . .
H3C C3B H3D 107.9 . .
C5B C4B C3B 107.6(2) . .
C5B C4B C17B 109.9(2) . .
C3B C4B C17B 108.1(2) . .
C5B C4B C11B 111.1(2) . .
C3B C4B C11B 110.5(2) . .
C17B C4B C11B 109.6(2) . .
C10B C5B C6B 117.6(3) . .
C10B C5B C4B 121.6(3) . .
C6B C5B C4B 120.8(3) . .
C7B C6B C5B 122.1(3) . .
C7B C6B H6B 118.9 . .
C5B C6B H6B 118.9 . .
C6B C7B C8B 119.0(3) . .
C6B C7B H7B 120.5 . .
C8B C7B H7B 120.5 . .
C9B C8B C7B 120.3(3) . .
C9B C8B H8B 119.8 . .
C7B C8B H8B 119.8 . .
C8B C9B C10B 120.1(3) . .
C8B C9B H9B 120.0 . .
C10B C9B H9B 120.0 . .
O1B C10B C5B 123.6(3) . .
O1B C10B C9B 115.6(3) . .
C5B C10B C9B 120.8(3) . .
C16B C11B C12B 117.2(3) . .
C16B C11B C4B 123.1(3) . .
C12B C11B C4B 119.7(3) . .
C13B C12B C11B 121.1(3) . .
C13B C12B H12B 119.4 . .
C11B C12B H12B 119.4 . .
C14B C13B C12B 120.3(3) . .
C14B C13B H13B 119.8 . .
C12B C13B H13B 119.8 . .
C15B C14B C13B 119.8(3) . .
C15B C14B O2B 119.2(3) . .
C13B C14B O2B 121.0(3) . .
C14B C15B C16B 119.7(3) . .
C14B C15B H15B 120.1 . .
C16B C15B H15B 120.1 . .
C15B C16B C11B 121.8(3) . .
C15B C16B H16B 119.1 . .
C11B C16B H16B 119.1 . .
C4B C17B H17D 109.5 . .
C4B C17B H17E 109.5 . .
H17D C17B H17E 109.5 . .
C4B C17B H17F 109.5 . .
H17D C17B H17F 109.5 . .
H17E C17B H17F 109.5 . .
C2B C18B H18D 109.5 . .
C2B C18B H18E 109.5 . .
H18D C18B H18E 109.5 . .
C2B C18B H18F 109.5 . .
H18D C18B H18F 109.5 . .
H18E C18B H18F 109.5 . .
Cl2A C1A Cl1A 108.6(6) . 3
Cl2A C1A Cl1A 108.6(6) . 2
Cl1A C1A Cl1A 110.3(6) 3 2
Cl2A C1A Cl1A 108.6(6) . .
Cl1A C1A Cl1A 110.3(6) 3 .
Cl1A C1A Cl1A 110.3(6) 2 .
Cl1B C1B Cl1B 114.2(5) 2 3
Cl1B C1B Cl1B 114.2(5) 2 .
Cl1B C1B Cl1B 114.2(5) 3 .
Cl1B C1B Cl2B 104.2(6) 2 .
Cl1B C1B Cl2B 104.2(6) 3 .
Cl1B C1B Cl2B 104.2(6) . .

loop_
_geom_bond_atom_site_label_1
_geom_bond_atom_site_label_2
_geom_bond_distance
_geom_bond_site_symmetry_2
O1A C10A 1.376(4) .
O1A C2A 1.446(4) .
O2A C14A 1.378(4) .
O2A H2A 0.8400 .
C2A C18A 1.504(4) .
C2A C3A 1.510(4) .
C2A H2B 1.0000 .
C3A C4A 1.554(4) .
C3A H3AA 0.9900 .
C3A H3AB 0.9900 .
C4A C11A 1.528(4) .
C4A C17A 1.534(4) .
C4A C5A 1.535(4) .
C5A C6A 1.390(4) .
C5A C10A 1.394(4) .
C6A C7A 1.388(4) .
C6A H6AA 0.9500 .
C7A C8A 1.391(5) .
C7A H7AA 0.9500 .
C8A C9A 1.381(5) .
C8A H8AA 0.9500 .
C9A C10A 1.395(4) .
C9A H9AA 0.9500 .
C11A C12A 1.392(4) .
C11A C16A 1.406(4) .
C12A C13A 1.390(5) .
C12A H12A 0.9500 .
C13A C14A 1.384(4) .
C13A H13A 0.9500 .
C14A C15A 1.395(4) .
C15A C16A 1.386(5) .
C15A H15A 0.9500 .
C16A H16A 0.9500 .
C17A H17A 0.9800 .
C17A H17B 0.9800 .
C17A H17C 0.9800 .
C18A H18A 0.9800 .
C18A H18B 0.9800 .
C18A H18C 0.9800 .
O1B C10B 1.366(4) .
O1B C2B 1.450(4) .
O2B C14B 1.384(4) .
O2B H2C 0.8400 .
C2B C3B 1.513(4) .
C2B C18B 1.519(4) .
C2B H2D 1.0000 .
C3B C4B 1.533(4) .
C3B H3C 0.9900 .
C3B H3D 0.9900 .
C4B C5B 1.531(4) .
C4B C17B 1.539(4) .
C4B C11B 1.541(4) .
C5B C10B 1.395(4) .
C5B C6B 1.401(4) .
C6B C7B 1.389(4) .
C6B H6B 0.9500 .
C7B C8B 1.390(5) .
C7B H7B 0.9500 .
C8B C9B 1.382(5) .
C8B H8B 0.9500 .
C9B C10B 1.401(4) .
C9B H9B 0.9500 .
C11B C16B 1.397(4) .
C11B C12B 1.403(4) .
C12B C13B 1.389(5) .
C12B H12B 0.9500 .
C13B C14B 1.385(5) .
C13B H13B 0.9500 .
C14B C15B 1.381(4) .
C15B C16B 1.392(4) .
C15B H15B 0.9500 .
C16B H16B 0.9500 .
C17B H17D 0.9800 .
C17B H17E 0.9800 .
C17B H17F 0.9800 .
C18B H18D 0.9800 .
C18B H18E 0.9800 .
C18B H18F 0.9800 .
Cl1A C1A 1.762(6) .
Cl2A C1A 1.581(15) .
C1A Cl1A 1.762(6) 3
C1A Cl1A 1.762(6) 2
Cl1B C1B 1.680(7) .
Cl2B C1B 1.581(15) .
C1B Cl1B 1.680(7) 2
C1B Cl1B 1.680(7) 3

loop_
_geom_hbond_atom_site_label_D
_geom_hbond_atom_site_label_H
_geom_hbond_atom_site_label_A
_geom_hbond_distance_DH
_geom_hbond_distance_HA
_geom_hbond_distance_DA
_geom_hbond_angle_DHA
_geom_hbond_site_symmetry_A
O2A H2A O2B 0.84 1.90 2.724(4) 167.7 3
O2B H2C O2A 0.84 1.87 2.696(4) 169.2 .

loop_
_geom_torsion_atom_site_label_1
_geom_torsion_atom_site_label_2
_geom_torsion_atom_site_label_3
_geom_torsion_atom_site_label_4
_geom_torsion
C10A O1A C2A C18A 176.4(3)
C10A O1A C2A C3A 54.5(3)
O1A C2A C3A C4A -63.1(3)
C18A C2A C3A C4A 178.4(3)
C2A C3A C4A C11A 159.1(2)
C2A C3A C4A C17A -79.9(3)
C2A C3A C4A C5A 38.0(3)
C11A C4A C5A C6A 59.3(4)
C17A C4A C5A C6A -64.4(4)
C3A C4A C5A C6A 175.8(3)
C11A C4A C5A C10A -123.3(3)
C17A C4A C5A C10A 113.0(3)
C3A C4A C5A C10A -6.8(4)
C10A C5A C6A C7A 2.4(4)
C4A C5A C6A C7A 179.9(3)
C5A C6A C7A C8A 0.2(5)
C6A C7A C8A C9A -2.4(5)
C7A C8A C9A C10A 2.0(5)
C2A O1A C10A C5A -23.8(4)
C2A O1A C10A C9A 155.6(3)
C6A C5A C10A O1A 176.5(3)
C4A C5A C10A O1A -1.0(4)
C6A C5A C10A C9A -2.9(4)
C4A C5A C10A C9A 179.6(3)
C8A C9A C10A O1A -178.7(3)
C8A C9A C10A C5A 0.7(4)
C17A C4A C11A C12A 140.9(3)
C5A C4A C11A C12A 19.7(4)
C3A C4A C11A C12A -99.0(3)
C17A C4A C11A C16A -48.5(4)
C5A C4A C11A C16A -169.7(3)
C3A C4A C11A C16A 71.6(3)
C16A C11A C12A C13A 1.1(5)
C4A C11A C12A C13A 171.9(3)
C11A C12A C13A C14A -1.7(5)
C12A C13A C14A O2A -178.0(3)
C12A C13A C14A C15A 1.7(5)
O2A C14A C15A C16A 178.6(3)
C13A C14A C15A C16A -1.2(5)
C14A C15A C16A C11A 0.6(5)
C12A C11A C16A C15A -0.5(5)
C4A C11A C16A C15A -171.6(3)
C10B O1B C2B C3B 46.5(3)
C10B O1B C2B C18B 168.2(3)
O1B C2B C3B C4B -64.2(3)
C18B C2B C3B C4B 177.9(3)
C2B C3B C4B C5B 46.6(3)
C2B C3B C4B C17B 165.2(3)
C2B C3B C4B C11B -74.9(3)
C3B C4B C5B C10B -15.1(4)
C17B C4B C5B C10B -132.6(3)
C11B C4B C5B C10B 106.0(3)
C3B C4B C5B C6B 163.9(3)
C17B C4B C5B C6B 46.5(4)
C11B C4B C5B C6B -75.0(3)
C10B C5B C6B C7B -0.3(4)
C4B C5B C6B C7B -179.4(3)
C5B C6B C7B C8B 2.2(5)
C6B C7B C8B C9B -1.4(5)
C7B C8B C9B C10B -1.1(5)
C2B O1B C10B C5B -15.1(4)
C2B O1B C10B C9B 166.8(3)
C6B C5B C10B O1B 179.7(3)
C4B C5B C10B O1B -1.2(4)
C6B C5B C10B C9B -2.3(4)
C4B C5B C10B C9B 176.8(3)
C8B C9B C10B O1B -178.8(3)
C8B C9B C10B C5B 3.1(5)
C5B C4B C11B C16B -1.3(4)
C3B C4B C11B C16B 118.1(3)
C17B C4B C11B C16B -122.9(3)
C5B C4B C11B C12B 179.0(3)
C3B C4B C11B C12B -61.6(3)
C17B C4B C11B C12B 57.4(4)
C16B C11B C12B C13B -0.4(5)
C4B C11B C12B C13B 179.3(3)
C11B C12B C13B C14B 0.3(5)
C12B C13B C14B C15B 0.6(5)
C12B C13B C14B O2B -178.9(3)
C13B C14B C15B C16B -1.2(5)
O2B C14B C15B C16B 178.3(3)
C14B C15B C16B C11B 1.0(5)
C12B C11B C16B C15B -0.2(5)
C4B C11B C16B C15B -179.9(3)
